data_1570015
loop_
_publ_author_name
'Kastrati, Agonist'
'Kremsmair, Alexander'
'Sunagatullina, Alisa S.'
'Korotenko, Vasilii'
'Guersoy, Yusuf C.'
'Rout, Saroj K.'
'Lima, Fabio'
'Brocklehurst, Cara E.'
'Karaghiosoff, Konstantin'
'Zipse, Hendrik'
'Knochel, Paul'

_publ_section_title
;
 Calculation-assisted regioselective functionalization of the
 imidazo[1,2-<i>a</i>]pyrazine scaffold <i>via</i> zinc and magnesium
 organometallic intermediates.
;
_journal_issue 40
_journal_name_full 'Chemical science'
_journal_page_first 11261
_journal_page_last 11266
_journal_paper_doi 10.1039/d3sc02893c
_journal_volume 14
_journal_year 2023
_chemical_formula_moiety 'C7 H2 Cl I N4'
_chemical_formula_sum 'C7 H2 Cl I N4'
_chemical_formula_weight 304.48
_chemical_name_systematic
;
6-chloro-2-iodoimidazo[1,2-a]pyrazine-3-carbonitrile
;
_space_group_crystal_system monoclinic
_space_group_IT_number 14
_space_group_name_Hall '-P 2yn'
_space_group_name_H-M_alt 'P 1 21/n 1'
_atom_sites_solution_hydrogens geom
_atom_sites_solution_primary direct
_atom_sites_solution_secondary difmap
_audit_creation_method SHELXL-2014
_audit_update_record
;
2023-04-25 deposited with the CCDC.	2023-09-25 downloaded from the CCDC.
;
_cell_angle_alpha 90
_cell_angle_beta 99.8020(10)
_cell_angle_gamma 90
_cell_formula_units_Z 4
_cell_length_a 8.2171(2)
_cell_length_b 5.69960(10)
_cell_length_c 18.6448(5)
_cell_measurement_reflns_used 9896
_cell_measurement_temperature 173(2)
_cell_measurement_theta_max 36.3227
_cell_measurement_theta_min 2.5704
_cell_volume 860.47(3)
_computing_cell_refinement 'APEX2 v2012.4-3 (Bruker AXS)'
_computing_data_collection 'Bruker Instrument Service v3.0.21'
_computing_data_reduction 'SAINT V8.18C (Bruker AXS Inc., 2011)'
_computing_molecular_graphics
;
'ORTEP (M. N. Burnett, C. K. Johnson, ORTEP-III: Oak Ridge Thermal Ellipsoid
# Plot Program for Crystal Structure Illustrations, Oak Ridge National
# Laboratory Report ORNL-6895, 1996). Windows version (L. J. Farrugia, Univ.
# Glasgow) used --- SCHAKAL (E. Keller, University of  Freiburg (Breisgau),
# Germany, 1995)'
;
_computing_publication_material
;
PLATON (A. L. Spek, Acta Crystallogr, Sect. A, 1990, 46, C34, 1995 version).
# --- T.B.Cohen, Pure Appl. Chem. 1996,68,2339-2359 (atomic masses).
;
_computing_structure_refinement 'SHELXL-2014 (Sheldrick, 2014)'
_computing_structure_solution 'SHELXS-97 (Sheldrick, 1990)'
_diffrn_ambient_temperature 173(2)
_diffrn_detector_area_resol_mean 7.3910
_diffrn_measured_fraction_theta_full 0.992
_diffrn_measured_fraction_theta_max 0.995
_diffrn_measurement_device_type 'D8 Venture'
_diffrn_measurement_method 'mix of omega and phi scans'
_diffrn_radiation_type MoK\a
_diffrn_radiation_wavelength 0.71073
_diffrn_reflns_av_R_equivalents 0.0344
_diffrn_reflns_av_unetI/netI 0.0213
_diffrn_reflns_Laue_measured_fraction_full 0.992
_diffrn_reflns_Laue_measured_fraction_max 0.995
_diffrn_reflns_limit_h_max 11
_diffrn_reflns_limit_h_min -11
_diffrn_reflns_limit_k_max 8
_diffrn_reflns_limit_k_min -8
_diffrn_reflns_limit_l_max 26
_diffrn_reflns_limit_l_min -26
_diffrn_reflns_number 18326
_diffrn_reflns_point_group_measured_fraction_full 0.992
_diffrn_reflns_point_group_measured_fraction_max 0.995
_diffrn_reflns_theta_full 25.242
_diffrn_reflns_theta_max 30.506
_diffrn_reflns_theta_min 3.743
_diffrn_source 'rotating anode generator'
_exptl_absorpt_coefficient_mu 3.983
_exptl_absorpt_correction_T_max 0.7410
_exptl_absorpt_correction_T_min 0.6679
_exptl_absorpt_correction_type multi-scan
_exptl_absorpt_process_details
;
SADABS-2016/2 - Bruker AXS area detector scaling and absorption correction
;
_exptl_crystal_colour colorless
_exptl_crystal_density_diffrn 2.350
_exptl_crystal_description platelet
_exptl_crystal_F_000 568
_exptl_crystal_size_max 0.100
_exptl_crystal_size_mid 0.080
_exptl_crystal_size_min 0.020
_refine_diff_density_max 0.457
_refine_diff_density_min -0.397
_refine_diff_density_rms 0.079
_refine_ls_extinction_method none
_refine_ls_goodness_of_fit_ref 1.054
_refine_ls_hydrogen_treatment mixed
_refine_ls_matrix_type full
_refine_ls_number_parameters 120
_refine_ls_number_reflns 2609
_refine_ls_number_restraints 0
_refine_ls_restrained_S_all 1.054
_refine_ls_R_factor_all 0.0230
_refine_ls_R_factor_gt 0.0184
_refine_ls_shift/su_max 0.001
_refine_ls_shift/su_mean 0.000
_refine_ls_structure_factor_coef Fsqd
_refine_ls_weighting_details 'w=1/[\s^2^(Fo^2^)+(0.0022P)^2^+0.9066P] where P=(Fo^2^+2Fc^2^)/3'
_refine_ls_weighting_scheme calc
_refine_ls_wR_factor_gt 0.0369
_refine_ls_wR_factor_ref 0.0386
_reflns_Friedel_coverage 0.000
_reflns_number_gt 2296
_reflns_number_total 2609
_reflns_threshold_expression 'I > 2\s(I)'
_cod_data_source_file d3sc02893c2.cif
_cod_data_source_block test1_CCDC2
_cod_depositor_comments
;
The following automatic conversions were performed:

data item '_exptl_absorpt_correction_type' value 'Multi-Scan' was
changed to 'multi-scan' in accordance with the
/home/data/users/saulius/crontab/automatic-downloads/rss-feeds/RSC/lib/dictionaries/cif_core.dic
dictionary named 'cif_core.dic' version 2.4.2 last updated on
2011-04-26.

Automatic conversion script
Id: cif_fix_values 8170 2020-07-09 18:12:32Z antanas 

 Adding full bibliography for 1570012--1570015.cif.
;
_cod_original_sg_symbol_H-M 'P 21/n'
_cod_database_code 1570015
_shelx_space_group_comment
;
The symmetry employed for this shelxl refinement is uniquely defined
by the following loop, which should always be used as a source of
symmetry information in preference to the above space-group names.
They are only intended as comments.
;
_shelx_estimated_absorpt_t_min 0.691
_shelx_estimated_absorpt_t_max 0.925
_shelxl_version_number 2014-3

loop_
_space_group_symop_operation_xyz
'x, y, z'
'-x+1/2, y+1/2, -z+1/2'
'-x, -y, -z'
'x-1/2, -y-1/2, z-1/2'

loop_
_atom_site_label
_atom_site_type_symbol
_atom_site_fract_x
_atom_site_fract_y
_atom_site_fract_z
_atom_site_U_iso_or_equiv
_atom_site_adp_type
_atom_site_occupancy
_atom_site_site_symmetry_order
_atom_site_calc_flag
_atom_site_refinement_flags_posn
_atom_site_refinement_flags_adp
_atom_site_refinement_flags_occupancy
_atom_site_disorder_assembly
_atom_site_disorder_group
I1 I 0.85486(2) 0.74141(2) 0.18507(2) 0.01984(4) Uani 1 1 d . . . . .
N1 N 0.65437(19) 0.7874(3) 0.03423(8) 0.0188(3) Uani 1 1 d . . . . .
C1 C 0.7662(2) 0.6551(3) 0.07770(9) 0.0166(3) Uani 1 1 d . . . . .
Cl1 Cl 0.62360(6) 0.25313(8) -0.22923(2) 0.02658(10) Uani 1 1 d . . . . .
C2 C 0.8147(2) 0.4615(3) 0.04092(9) 0.0155(3) Uani 1 1 d . . . . .
N2 N 0.72775(17) 0.4772(2) -0.02889(8) 0.0143(3) Uani 1 1 d . . . . .
C4 C 0.6301(2) 0.4174(3) -0.15145(9) 0.0172(3) Uani 1 1 d . . . . .
N4 N 1.0366(2) 0.1472(3) 0.07819(9) 0.0246(3) Uani 1 1 d . . . . .
C6 C 0.6324(2) 0.6784(3) -0.03084(9) 0.0162(3) Uani 1 1 d . . . . .
C3 C 0.7279(2) 0.3421(3) -0.08940(9) 0.0158(3) Uani 1 1 d . . . . .
H3 H 0.7893(15) 0.211(3) -0.08829(10) 0.019 Uiso 1 1 calc R U . . .
N3 N 0.53529(19) 0.6133(3) -0.15729(8) 0.0185(3) Uani 1 1 d . . . . .
C5 C 0.5360(2) 0.7398(3) -0.09823(9) 0.0181(3) Uani 1 1 d . . . . .
H5 H 0.4661(16) 0.884(3) -0.10118(12) 0.022 Uiso 1 1 calc R U . . .
C7 C 0.9351(2) 0.2853(3) 0.06229(9) 0.0175(3) Uani 1 1 d . . . . .

loop_
_atom_site_aniso_label
_atom_site_aniso_U_11
_atom_site_aniso_U_22
_atom_site_aniso_U_33
_atom_site_aniso_U_23
_atom_site_aniso_U_13
_atom_site_aniso_U_12
I1 0.02440(6) 0.02139(6) 0.01320(6) -0.00046(4) 0.00170(4) -0.00047(5)
N1 0.0196(7) 0.0192(7) 0.0173(7) -0.0012(5) 0.0023(6) 0.0034(6)
C1 0.0174(8) 0.0177(8) 0.0146(7) -0.0009(6) 0.0026(6) 0.0001(6)
Cl1 0.0330(2) 0.0260(2) 0.01903(19) -0.00861(17) -0.00036(17) 0.00367(19)
C2 0.0160(8) 0.0164(7) 0.0136(7) 0.0009(6) 0.0013(6) 0.0007(6)
N2 0.0141(7) 0.0145(6) 0.0142(6) 0.0007(5) 0.0020(5) 0.0010(5)
C4 0.0185(8) 0.0175(8) 0.0157(8) -0.0032(6) 0.0034(6) -0.0011(6)
N4 0.0258(9) 0.0233(8) 0.0246(8) 0.0049(6) 0.0043(6) 0.0048(7)
C6 0.0161(8) 0.0148(7) 0.0179(8) -0.0002(6) 0.0032(6) 0.0022(6)
C3 0.0162(8) 0.0141(7) 0.0172(8) -0.0016(6) 0.0029(6) 0.0014(6)
N3 0.0187(7) 0.0194(7) 0.0167(7) 0.0000(5) 0.0007(6) 0.0008(6)
C5 0.0179(8) 0.0171(8) 0.0183(8) 0.0004(6) 0.0001(6) 0.0032(7)
C7 0.0194(8) 0.0181(8) 0.0154(7) 0.0013(6) 0.0036(6) -0.0012(6)

loop_
_atom_type_symbol
_atom_type_description
_atom_type_scat_dispersion_real
_atom_type_scat_dispersion_imag
_atom_type_scat_source
C C 0.0033 0.0016 'International Tables Vol C Tables 4.2.6.8 and 6.1.1.4'
H H 0.0000 0.0000 'International Tables Vol C Tables 4.2.6.8 and 6.1.1.4'
N N 0.0061 0.0033 'International Tables Vol C Tables 4.2.6.8 and 6.1.1.4'
Cl Cl 0.1484 0.1585 'International Tables Vol C Tables 4.2.6.8 and 6.1.1.4'
I I -0.4742 1.8119 'International Tables Vol C Tables 4.2.6.8 and 6.1.1.4'

loop_
_geom_angle_atom_site_label_1
_geom_angle_atom_site_label_2
_geom_angle_atom_site_label_3
_geom_angle
_geom_angle_site_symmetry_1
_geom_angle_site_symmetry_3
_geom_angle_publ_flag
C6 N1 C1 104.85(14) . . ?
N1 C1 C2 111.72(15) . . ?
N1 C1 I1 122.70(13) . . ?
C2 C1 I1 125.57(13) . . ?
N2 C2 C1 105.56(14) . . ?
N2 C2 C7 122.43(15) . . ?
C1 C2 C7 131.83(16) . . ?
C3 N2 C2 132.13(15) . . ?
C3 N2 C6 121.65(15) . . ?
C2 N2 C6 106.18(14) . . ?
N3 C4 C3 125.19(16) . . ?
N3 C4 Cl1 116.48(13) . . ?
C3 C4 Cl1 118.33(14) . . ?
N1 C6 N2 111.69(15) . . ?
N1 C6 C5 131.00(16) . . ?
N2 C6 C5 117.27(15) . . ?
C4 C3 N2 116.17(15) . . ?
C4 C3 H3 121.9 . . ?
N2 C3 H3 121.9 . . ?
C5 N3 C4 117.63(15) . . ?
N3 C5 C6 122.09(16) . . ?
N3 C5 H5 119.0 . . ?
C6 C5 H5 119.0 . . ?
N4 C7 C2 177.4(2) . . ?

loop_
_geom_bond_atom_site_label_1
_geom_bond_atom_site_label_2
_geom_bond_distance
_geom_bond_site_symmetry_2
_geom_bond_publ_flag
I1 C1 2.0698(17) . ?
N1 C6 1.347(2) . ?
N1 C1 1.348(2) . ?
C1 C2 1.392(2) . ?
Cl1 C4 1.7194(18) . ?
C2 N2 1.377(2) . ?
C2 C7 1.418(2) . ?
N2 C3 1.366(2) . ?
N2 C6 1.385(2) . ?
C4 N3 1.355(2) . ?
C4 C3 1.361(2) . ?
N4 C7 1.149(2) . ?
C6 C5 1.411(2) . ?
C3 H3 0.90(2) . ?
N3 C5 1.316(2) . ?
C5 H5 1.00(2) . ?

loop_
_geom_torsion_atom_site_label_1
_geom_torsion_atom_site_label_2
_geom_torsion_atom_site_label_3
_geom_torsion_atom_site_label_4
_geom_torsion
_geom_torsion_site_symmetry_1
_geom_torsion_site_symmetry_2
_geom_torsion_site_symmetry_3
_geom_torsion_site_symmetry_4
_geom_torsion_publ_flag
C6 N1 C1 C2 -0.5(2) . . . . ?
C6 N1 C1 I1 178.27(12) . . . . ?
N1 C1 C2 N2 0.2(2) . . . . ?
I1 C1 C2 N2 -178.55(12) . . . . ?
N1 C1 C2 C7 175.26(18) . . . . ?
I1 C1 C2 C7 -3.5(3) . . . . ?
C1 C2 N2 C3 177.74(17) . . . . ?
C7 C2 N2 C3 2.1(3) . . . . ?
C1 C2 N2 C6 0.23(18) . . . . ?
C7 C2 N2 C6 -175.45(16) . . . . ?
C1 N1 C6 N2 0.6(2) . . . . ?
C1 N1 C6 C5 -176.86(19) . . . . ?
C3 N2 C6 N1 -178.38(15) . . . . ?
C2 N2 C6 N1 -0.6(2) . . . . ?
C3 N2 C6 C5 -0.5(2) . . . . ?
C2 N2 C6 C5 177.32(16) . . . . ?
N3 C4 C3 N2 0.3(3) . . . . ?
Cl1 C4 C3 N2 -179.38(12) . . . . ?
C2 N2 C3 C4 -176.81(17) . . . . ?
C6 N2 C3 C4 0.4(2) . . . . ?
C3 C4 N3 C5 -0.8(3) . . . . ?
Cl1 C4 N3 C5 178.86(13) . . . . ?
C4 N3 C5 C6 0.7(3) . . . . ?
N1 C6 C5 N3 177.34(18) . . . . ?
N2 C6 C5 N3 0.0(3) . . . . ?
